data_2100562
loop_
_publ_author_name
'R. M. Ibberson'

_publ_contact_author_address
;
ISIS Facility
CCLRC - Rutherford Appleton Laboratory
Chilton, Didcot
Oxfordshire
UK
OX11 0QX
;
_publ_contact_author_email r.m.ibberson@rl.ac.uk
_publ_contact_author_fax '+44 (0)1235 445383'
_publ_contact_author_name 'Richard M Ibberson'
_publ_contact_author_phone '+44 (0)1235 445871'
_publ_section_title
;
 The low-temperature phase III structure and phase transition behaviour
 of cyclohexanone
;
_journal_coeditor_code WS5037
_journal_date_accepted 2006-04-27
_journal_date_recd_electronic 2005-09-08
_journal_issue 4
_journal_name_full 'Acta Crystallographica Section B'
_journal_page_first 592
_journal_page_last 598
_journal_paper_category FA
_journal_paper_doi 10.1107/S0108768106015485
_journal_volume 62
_journal_year 2006
_chemical_formula_moiety 'C6 D10 O1'
_chemical_formula_structural C6D10O
_chemical_formula_sum 'C6 D10 O'
_chemical_formula_weight 108.14
_chemical_melting_point 245
_chemical_name_common cyclohexanone
_chemical_name_systematic cyclohexanone
_space_group_IT_number 14
_symmetry_cell_setting monoclinic
_symmetry_space_group_name_Hall '-P 2yn'
_symmetry_space_group_name_H-M 'P 1 21/n 1'
_cell_angle_alpha 90
_cell_angle_beta 95.5627(3)
_cell_angle_gamma 90
_cell_formula_units_Z 4
_cell_length_a 11.71050(10)
_cell_length_b 7.11980(10)
_cell_length_c 6.86210(10)
_cell_measurement_temperature 5.0
_cell_volume 569.443(13)
_computing_cell_refinement 'TOPAS-Academic (Coelho, 2000)'
_computing_data_collection 'ISIS Instrument control program (ICP)'
_computing_data_reduction 'Standard HRPD normalisation routines'
_computing_molecular_graphics 'ORTEP-3 (Farrugia, 1997), PLATON (Spek, 2003)'
_computing_publication_material 'PLATON (Spek, 2003)'
_computing_structure_refinement 'TOPAS-Academic (Coelho, 2000)'
_computing_structure_solution 'TOPAS-Academic (Coelho, 2000)'
_diffrn_ambient_temperature 5
_diffrn_measurement_device_type HRPD
_diffrn_radiation_probe neutron
_diffrn_radiation_type 'time-of-flight neutron'
_diffrn_radiation_wavelength 0.83-9.01
_exptl_crystal_density_diffrn 1.2610(10)
_exptl_crystal_density_meas ?
_refine_diff_density_max 0.086
_refine_diff_density_min -0.072
_refine_ls_goodness_of_fit_all 1.86
_refine_ls_hydrogen_treatment refall
_refine_ls_matrix_type full
_refine_ls_number_constraints 0
_refine_ls_number_parameters 99
_refine_ls_number_restraints 0
_refine_ls_shift/su_max 0.01
_refine_ls_shift/su_mean 0.00
_refine_ls_structure_factor_coef Fsqd
_refine_ls_weighting_scheme sigma
_reflns_number_observed 2037
_cod_data_source_file ws5037.cif
_cod_data_source_block c6d10o_5k
_cod_depositor_comments
;
The following automatic conversions were performed:
'_symmetry_cell_setting' value 'Monoclinic' changed to 'monoclinic'
according to '/home/saulius/struct/CIF-dictionaries/cif_core.dic'
dictionary named 'cif_core.dic' version 2.4.1 from
2010-06-29.

'_geom_bond_publ_flag' value 'N' changed to 'n' according to
'/home/saulius/struct/CIF-dictionaries/cif_core.dic' dictionary named
'cif_core.dic' version 2.4.1 from 2010-06-29 (17
times).

'_geom_contact_publ_flag' value 'N' changed to 'n' according to
'/home/saulius/struct/CIF-dictionaries/cif_core.dic' dictionary named
'cif_core.dic' version 2.4.1 from 2010-06-29 (46
times).

'_geom_angle_publ_flag' value 'N' changed to 'n' according to
'/home/saulius/struct/CIF-dictionaries/cif_core.dic' dictionary named
'cif_core.dic' version 2.4.1 from 2010-06-29 (33
times).

'_geom_torsion_publ_flag' value 'N' changed to 'n' according to
'/home/saulius/struct/CIF-dictionaries/cif_core.dic' dictionary named
'cif_core.dic' version 2.4.1 from 2010-06-29 (8
times).

'_geom_hbond_publ_flag' value 'Y' changed to 'y' according to
'/home/saulius/struct/CIF-dictionaries/cif_core.dic' dictionary named
'cif_core.dic' version 2.4.1 from 2010-06-29 (4 times).

Automatic conversion script
Id: cif_fix_enum 1527 2010-12-29 10:47:43Z saulius 

The following automatic conversions were performed:

'_symmetry_cell_setting' value 'Monoclinic' changed to 'monoclinic'
according to /home/saulius/struct/CIF-dictionaries/cif_core.dic
dictionary named 'cif_core.dic' version 2.4.1 from
2010-06-29.

'_geom_bond_publ_flag' value 'N' changed to 'n'
according to /home/saulius/struct/CIF-dictionaries/cif_core.dic
dictionary named 'cif_core.dic' version 2.4.1 from 2010-06-29 (17
times).

'_geom_contact_publ_flag' value 'N' changed to 'n' according
to /home/saulius/struct/CIF-dictionaries/cif_core.dic dictionary
named 'cif_core.dic' version 2.4.1 from 2010-06-29 (46
times).

'_geom_angle_publ_flag' value 'N' changed to 'n' according
to /home/saulius/struct/CIF-dictionaries/cif_core.dic dictionary
named 'cif_core.dic' version 2.4.1 from 2010-06-29 (33
times).

'_geom_torsion_publ_flag' value 'N' changed to 'n' according
to /home/saulius/struct/CIF-dictionaries/cif_core.dic dictionary
named 'cif_core.dic' version 2.4.1 from 2010-06-29 (8
times).

'_geom_hbond_publ_flag' value 'Y' changed to 'y' according
to /home/saulius/struct/CIF-dictionaries/cif_core.dic dictionary
named 'cif_core.dic' version 2.4.1 from 2010-06-29 (4 times).

Automatic conversion script
Id: cif_fix_values 1715 2011-07-08 13:25:40Z adriana 
;
_cod_original_cell_volume 569.450(10)
_cod_original_sg_symbol_H-M 'P 21/n'
_cod_original_formula_sum 'C6 D10 O1'
_cod_database_code 2100562

loop_
_symmetry_equiv_pos_site_id
_symmetry_equiv_pos_as_xyz
1 x,y,z
2 1/2-x,1/2+y,1/2-z
3 -x,-y,-z
4 1/2+x,1/2-y,1/2+z

loop_
_atom_site_type_symbol
_atom_site_label
_atom_site_fract_x
_atom_site_fract_y
_atom_site_fract_z
_atom_site_U_iso_or_equiv
_atom_site_thermal_displace_type
_atom_site_occupancy
O O7 0.70396(17) 0.7017(3) 0.3572(3) 0.0071(5) Uiso 1.000
C C1 0.75931(19) 0.6732(3) 0.2176(3) 0.0089(4) Uiso 1.000
C C2 0.88685(16) 0.6530(3) 0.2397(3) 0.0085(5) Uiso 1.000
C C3 0.94329(16) 0.7724(3) 0.0911(3) 0.0089(5) Uiso 1.000
C C4 0.88839(18) 0.7327(3) -0.1184(3) 0.0085(5) Uiso 1.000
C C5 0.76074(18) 0.7734(3) -0.1324(3) 0.0108(5) Uiso 1.000
C C6 0.70309(15) 0.6520(3) 0.0137(3) 0.0037(4) Uiso 1.000
D D21 0.92000(17) 0.6835(3) 0.3911(3) 0.0187(6) Uiso 1.000
D D22 0.9058(2) 0.5014(3) 0.2145(3) 0.0200(6) Uiso 1.000
D D31 0.93408(19) 0.9220(4) 0.1253(3) 0.0225(6) Uiso 1.000
D D32 1.03528(19) 0.7435(3) 0.1013(3) 0.0174(6) Uiso 1.000
D D41 0.93096(17) 0.8198(3) -0.2199(3) 0.0212(6) Uiso 1.000
D D42 0.90545(18) 0.5869(3) -0.1582(3) 0.0187(5) Uiso 1.000
D D51 0.7481(2) 0.9252(4) -0.1017(3) 0.0215(6) Uiso 1.000
D D52 0.72586(19) 0.7417(3) -0.2819(3) 0.0172(6) Uiso 1.000
D D61 0.61080(19) 0.6835(3) 0.0103(3) 0.0231(6) Uiso 1.000
D D62 0.70943(19) 0.5005(3) -0.0292(3) 0.0222(6) Uiso 1.000

loop_
_atom_type_symbol
_atom_type_scat_source
O International_Tables_Vol_C
C International_Tables_Vol_C
D International_Tables_Vol_C

loop_
_geom_angle_atom_site_label_1
_geom_angle_atom_site_label_2
_geom_angle_atom_site_label_3
_geom_angle
_geom_angle_publ_flag
O7 C1 C2 122.5(2) n
O7 C1 C6 122.0(2) n
C2 C1 C6 115.51(17) n
C1 C2 C3 111.84(17) n
C2 C3 C4 110.62(16) n
C3 C4 C5 110.07(17) n
C4 C5 C6 110.21(17) n
C1 C6 C5 111.97(17) n
C1 C2 D21 109.7(2) n
C1 C2 D22 106.8(2) n
C3 C2 D21 112.8(2) n
C3 C2 D22 109.2(2) n
D21 C2 D22 106.3(2) n
C2 C3 D31 109.9(2) n
C2 C3 D32 109.9(2) n
C4 C3 D31 109.6(2) n
C4 C3 D32 110.2(2) n
D31 C3 D32 106.6(2) n
C3 C4 D41 108.5(2) n
C3 C4 D42 109.6(2) n
C5 C4 D41 111.1(2) n
C5 C4 D42 111.6(2) n
D41 C4 D42 105.9(2) n
C4 C5 D51 108.8(2) n
C4 C5 D52 107.3(2) n
C6 C5 D51 110.4(2) n
C6 C5 D52 110.5(2) n
D51 C5 D52 109.5(2) n
C1 C6 D61 110.0(2) n
C1 C6 D62 108.0(2) n
C5 C6 D61 111.4(2) n
C5 C6 D62 109.1(2) n
D61 C6 D62 106.2(2) n

loop_
_geom_bond_atom_site_label_1
_geom_bond_atom_site_label_2
_geom_bond_distance
_geom_bond_publ_flag
O7 C1 1.225(3) n
C1 C2 1.494(3) n
C1 C6 1.495(3) n
C2 C3 1.526(3) n
C3 C4 1.543(3) n
C4 C5 1.517(3) n
C5 C6 1.529(3) n
C2 D21 1.095(3) n
C2 D22 1.119(3) n
C3 D31 1.098(4) n
C3 D32 1.092(3) n
C4 D41 1.089(3) n
C4 D42 1.097(3) n
C5 D51 1.114(4) n
C5 D52 1.090(3) n
C6 D61 1.102(3) n
C6 D62 1.123(3) n

loop_
_geom_contact_atom_site_label_1
_geom_contact_atom_site_label_2
_geom_contact_distance
_geom_contact_site_symmetry_2
_geom_contact_publ_flag
O7 D52 2.481(3) 1_556 n
O7 D22 2.515(3) 2_655 n
O7 D31 2.575(3) 2_645 n
O7 D51 2.612(3) 2_645 n
O7 D62 2.591(3) 2_655 n
O7 D32 2.739(3) 4_465 n
C1 C1 3.597(3) 2_645 n
C1 C1 3.597(3) 2_655 n
C1 D22 3.097(3) 2_655 n
C2 D42 3.068(3) 3_765 n
C3 D31 3.068(3) 3_775 n
C4 D22 3.055(3) 3_765 n
C5 D51 3.074(3) 2_644 n
C5 D62 2.879(3) 2_654 n
C5 D32 3.064(3) 4_464 n
D21 D61 2.491(3) 4_565 n
D22 O7 2.515(3) 2_645 n
D22 C1 3.097(3) 2_645 n
D22 C4 3.055(3) 3_765 n
D22 D42 2.366(3) 3_765 n
D31 D51 2.552(3) . n
D31 O7 2.575(3) 2_655 n
D31 C3 3.068(3) 3_775 n
D31 D41 2.470(3) 3_775 n
D32 D42 2.473(3) 3_765 n
D32 O7 2.739(3) 4_564 n
D32 C5 3.064(3) 4_565 n
D32 D52 2.300(3) 4_565 n
D41 D31 2.470(3) 3_775 n
D42 D51 2.588(3) 2_644 n
D42 C2 3.068(3) 3_765 n
D42 D22 2.366(3) 3_765 n
D42 D32 2.473(3) 3_765 n
D51 D31 2.552(3) . n
D51 O7 2.612(3) 2_655 n
D51 C5 3.074(3) 2_654 n
D51 D42 2.588(3) 2_654 n
D51 D52 2.420(3) 2_654 n
D52 O7 2.481(3) 1_554 n
D52 D51 2.420(3) 2_644 n
D52 D62 2.417(3) 2_654 n
D52 D32 2.300(3) 4_464 n
D61 D21 2.491(3) 4_464 n
D62 O7 2.591(3) 2_645 n
D62 C5 2.879(3) 2_644 n
D62 D52 2.417(3) 2_644 n

loop_
_geom_hbond_atom_site_label_D
_geom_hbond_atom_site_label_H
_geom_hbond_atom_site_label_A
_geom_hbond_site_symmetry_A
_geom_hbond_distance_DH
_geom_hbond_distance_HA
_geom_hbond_distance_DA
_geom_hbond_angle_DHA
_geom_hbond_publ_flag
C2 D22 O7 2_645 1.119(3) 2.515(3) 3.429(3) 138.0(2) y
C3 D31 O7 2_655 1.098(4) 2.575(3) 3.544(3) 146.6(2) y
C5 D52 O7 1_554 1.090(3) 2.481(3) 3.538(3) 162.9(2) y
C6 D62 O7 2_645 1.123(3) 2.591(3) 3.473(3) 134.62(18) y

loop_
_geom_torsion_atom_site_label_1
_geom_torsion_atom_site_label_2
_geom_torsion_atom_site_label_3
_geom_torsion_atom_site_label_4
_geom_torsion
_geom_torsion_publ_flag
O7 C1 C2 C3 -132.3(2) n
C6 C1 C2 C3 49.0(2) n
O7 C1 C6 C5 131.6(2) n
C2 C1 C6 C5 -49.8(2) n
C1 C2 C3 C4 -52.4(2) n
C2 C3 C4 C5 58.5(2) n
C3 C4 C5 C6 -58.9(2) n
C4 C5 C6 C1 54.0(2) n

loop_
_cod_changelog_entry_id
_cod_changelog_entry_author
_cod_changelog_entry_date
_cod_changelog_entry_text
1 'Vaitkus, Antanas' 2023-03-28T16:50:00+03:00
;
 Changed the '_refine_ls_structure_factor_coef' data item value from
 'F2' to 'Fsqd' after consulting the original publication.
;

loop_
_cod_related_entry_id
_cod_related_entry_database
_cod_related_entry_code
1 ChemSpider 21170739
